data_2005886
loop_
_publ_author_name
'Lis, T.'

_publ_section_title
;
 Phosphonoacetic Acid (H~3~AP) and its Salts KH~2~AP.H~2~ O,
 (NH~4~)H~2~AP, LiH~2~AP, NaH~2~AP.2H~2~ O, K~2~HAP, (NH~4~)~2~HAP,
 Na~2~HAP.2H~2~ O, (NH~4~)~3~AP.2H~2~ O and Na~3~AP.10H~2~O
;
_journal_issue 1
_journal_name_full 'Acta Crystallographica Section C'
_journal_page_first 28
_journal_page_last 42
_journal_paper_doi 10.1107/S0108270196009390
_journal_volume 53
_journal_year 1997
_chemical_formula_moiety '2K 1+, (C2 H3 O5 P) 2-'
_chemical_formula_sum 'C2 H3 K2 O5 P'
_chemical_formula_weight 216.21
_chemical_name_systematic
;
dipotassium phosphonoacetate
;
_space_group_IT_number 14
_symmetry_cell_setting monoclinic
_symmetry_space_group_name_Hall '-P 2ybc'
_symmetry_space_group_name_H-M 'P 1 21/c 1'
_cell_angle_alpha 90.
_cell_angle_beta 95.95(4)
_cell_angle_gamma 90.
_cell_formula_units_Z 4
_cell_length_a 9.260(4)
_cell_length_b 10.163(4)
_cell_length_c 6.885(4)
_cell_measurement_reflns_used 73
_cell_measurement_temperature 150(2)
_cell_measurement_theta_max 20
_cell_measurement_theta_min 10
_cell_volume 644.5(5)
_diffrn_ambient_temperature 150(2)
_diffrn_measurement_device 'Kuma KM4 automatic diffractometer'
_diffrn_measurement_method '\w/2\q scans'
_diffrn_radiation_monochromator graphite
_diffrn_radiation_source 'fine-focus sealed tube'
_diffrn_radiation_type MoK\a
_diffrn_radiation_wavelength 0.71073
_diffrn_reflns_av_R_equivalents 0.0204
_diffrn_reflns_av_sigmaI/netI 0.0349
_diffrn_reflns_limit_h_max 12
_diffrn_reflns_limit_h_min -13
_diffrn_reflns_limit_k_max 14
_diffrn_reflns_limit_k_min 0
_diffrn_reflns_limit_l_max 9
_diffrn_reflns_limit_l_min 0
_diffrn_reflns_number 2060
_diffrn_reflns_theta_max 30
_diffrn_reflns_theta_min 2
_diffrn_standards_decay_% 2
_diffrn_standards_interval_count 100
_diffrn_standards_number 3
_exptl_absorpt_coefficient_mu 1.674
_exptl_absorpt_correction_type none
_exptl_crystal_colour colorless
_exptl_crystal_density_diffrn 2.228
_exptl_crystal_density_meas 2.23
_exptl_crystal_density_method 'flotation at room temperature in CCl~4~/CHBr~2~CHBr~2~'
_exptl_crystal_description blocks
_exptl_crystal_F_000 432
_exptl_crystal_size_max 0.3
_exptl_crystal_size_mid 0.3
_exptl_crystal_size_min 0.3
_refine_diff_density_max 0.59
_refine_diff_density_min -0.46
_refine_ls_extinction_method none
_refine_ls_goodness_of_fit_all 1.013
_refine_ls_goodness_of_fit_obs 1.085
_refine_ls_hydrogen_treatment refall
_refine_ls_matrix_type full
_refine_ls_number_parameters 103
_refine_ls_number_reflns 1866
_refine_ls_number_restraints 0
_refine_ls_restrained_S_all 1.013
_refine_ls_restrained_S_obs 1.085
_refine_ls_R_factor_all 0.0545
_refine_ls_R_factor_obs 0.0272
_refine_ls_shift/esd_max 0.061
_refine_ls_shift/esd_mean 0.009
_refine_ls_structure_factor_coef Fsqd
_refine_ls_weighting_details 'w = 1/[\s^2^(Fo^2^)+(0.048P)^2^+0.35P] where P=(Fo^2^+2Fc^2^)/3'
_refine_ls_weighting_scheme calc
_refine_ls_wR_factor_all 0.0806
_refine_ls_wR_factor_obs 0.0731
_reflns_number_observed 1364
_reflns_number_total 1866
_reflns_observed_criterion >2sigma(I)
_cod_data_source_file mu1260.cif
_cod_data_source_block VII
_cod_depositor_comments
;
The following automatic conversions were performed:

'_refine_ls_weighting_scheme' value 'calc w =
1/[\s^2^(Fo^2^)+(0.048P)^2^+0.35P] where P=(Fo^2^+2Fc^2^)/3' was
changed to 'calc'. New tag '_refine_ls_weighting_details' was
created. The value of the new tag was set to 'w =
1/[\s^2^(Fo^2^)+(0.048P)^2^+0.35P] where P=(Fo^2^+2Fc^2^)/3'.

Automatic conversion script
Id: cif_fix_values 3143 2015-03-26 13:38:13Z robertas 
;
_cod_original_sg_symbol_H-M 'P 21/c'
_cod_database_code 2005886

loop_
_symmetry_equiv_pos_as_xyz
'x, y, z'
'-x, y+1/2, -z+1/2'
'-x, -y, -z'
'x, -y-1/2, z-1/2'

loop_
_atom_site_aniso_label
_atom_site_aniso_U_11
_atom_site_aniso_U_22
_atom_site_aniso_U_33
_atom_site_aniso_U_12
_atom_site_aniso_U_13
_atom_site_aniso_U_23
P 0.0079(2) 0.0085(2) 0.0116(2) 0.0005(2) 0.0033(2) 0.0007(2)
O1 0.0155(7) 0.0095(6) 0.0167(7) 0.0029(5) 0.0016(6) -0.0023(5)
O2 0.0105(7) 0.0193(7) 0.0176(7) -0.0016(5) 0.0054(6) 0.0045(6)
O3 0.0081(6) 0.0115(6) 0.0176(7) 0.0009(5) 0.0013(5) 0.0029(6)
O4 0.0100(6) 0.0121(6) 0.0180(7) 0.0001(5) 0.0051(5) -0.0004(6)
O5 0.0138(7) 0.0124(7) 0.0189(8) -0.0001(5) 0.0004(6) 0.0057(6)
C1 0.0098(8) 0.0109(8) 0.0095(8) -0.0016(6) 0.0012(6) -0.0024(7)
C2 0.0086(8) 0.0084(8) 0.0141(9) -0.0015(6) 0.0026(7) -0.0010(7)
K1 0.0128(2) 0.0165(2) 0.0126(2) -0.00202(15) 0.00339(15) 0.0005(2)
K2 0.0153(2) 0.0129(2) 0.0117(2) 0.00076(14) 0.00276(15) -0.00124(15)

loop_
_atom_site_label
_atom_site_occupancy
_atom_site_fract_x
_atom_site_fract_y
_atom_site_fract_z
_atom_site_U_iso_or_equiv
_atom_site_thermal_displace_type
_atom_site_calc_flag
_atom_site_type_symbol
P 1 0.71562(5) 0.46028(5) 0.66964(8) 0.0092(2) Uani d P
O1 1 0.7175(2) 0.60794(15) 0.6948(3) 0.0139(3) Uani d O
O2 1 0.6008(2) 0.38449(16) 0.7595(3) 0.0155(3) Uani d O
O3 1 0.8706(2) 0.40375(14) 0.7502(3) 0.0124(3) Uani d O
O4 1 0.9320(2) 0.42800(14) 0.2996(3) 0.0131(3) Uani d O
O5 1 0.7867(2) 0.60000(15) 0.2296(3) 0.0151(3) Uani d O
C1 1 0.8116(3) 0.4882(2) 0.3028(4) 0.0100(3) Uani d C
C2 1 0.6973(3) 0.4218(2) 0.4095(4) 0.0103(4) Uani d C
K1 1 0.43317(5) 0.20399(4) 0.52224(7) 0.0138(2) Uani d K
K2 1 0.95003(5) 0.77537(4) 0.46557(6) 0.0132(2) Uani d K
H3 1 0.9496(49) 0.4576(43) 0.7503(67) 0.064(14) Uiso d H
H21 1 0.7035(32) 0.3362(29) 0.3834(44) 0.016(7) Uiso d H
H22 1 0.6020(33) 0.4535(29) 0.3545(42) 0.016(7) Uiso d H

loop_
_atom_type_symbol
_atom_type_description
_atom_type_scat_dispersion_real
_atom_type_scat_dispersion_imag
_atom_type_scat_source
C C 0.0033 0.0016 'International Tables Vol C Tables 4.2.6.8 and 6.1.1.4'
H H 0.0000 0.0000 'International Tables Vol C Tables 4.2.6.8 and 6.1.1.4'
O O 0.0106 0.0060 'International Tables Vol C Tables 4.2.6.8 and 6.1.1.4'
P P 0.1023 0.0942 'International Tables Vol C Tables 4.2.6.8 and 6.1.1.4'
K K 0.2009 0.2494 'International Tables Vol C Tables 4.2.6.8 and 6.1.1.4'

loop_
_geom_angle_atom_site_label_1
_geom_angle_atom_site_label_2
_geom_angle_atom_site_label_3
_geom_angle_site_symmetry_1
_geom_angle_site_symmetry_3
_geom_angle
_geom_angle_publ_flag
O1 P O2 . . 117.60(10) no
O1 P O3 . . 108.60(10) no
O2 P O3 . . 108.90(10) no
O1 P C2 . . 108.90(10) no
O2 P C2 . . 107.30(10) no
O3 P C2 . . 104.70(10) no
C1 C2 P . . 112.6(2) no
O4 C1 C2 . . 117.0(2) no
O5 C1 C2 . . 119.5(2) no
O5 C1 O4 . . 123.5(2) no
P O1 K1 . 2_656 116.25(9) ?
P O1 K1 . 3_666 129.47(9) ?
K1 O1 K1 2_656 3_666 82.42(5) ?
P O1 K2 . 4_576 118.12(8) ?
K1 O1 K2 2_656 4_576 78.23(5) ?
K1 O1 K2 3_666 4_576 111.36(6) ?
P O1 K2 . . 117.46(8) ?
K1 O1 K2 2_656 . 125.16(6) ?
K1 O1 K2 3_666 . 72.28(5) ?
K2 O1 K2 4_576 . 67.79(5) ?
P O2 K1 . 4_566 160.79(10) ?
P O2 K1 . . 117.91(9) ?
K1 O2 K1 4_566 . 81.29(5) ?
P O3 O4 . 3_766 110.11(8) ?
P O3 K2 . 2_746 150.74(9) ?
O4 O3 K2 3_766 2_746 91.46(7) ?
P O3 K2 . 3_766 125.37(9) ?
O4 O3 K2 3_766 3_766 84.15(6) ?
K2 O3 K2 2_746 3_766 74.81(5) ?
P O3 H3 . . 119.(3) ?
K2 O3 H3 2_746 . 82.(3) ?
K2 O3 H3 3_766 . 83.(3) ?
C1 O4 K2 . 2_745 134.48(14) ?
C1 O4 K2 . 3_766 129.74(13) ?
K2 O4 K2 2_745 3_766 78.73(5) ?
C1 O5 K1 . 2_655 134.06(13) ?
C1 O5 K2 . . 106.41(12) ?
K1 O5 K2 2_655 . 116.69(6) ?
C1 O5 K2 . 4_575 125.74(13) ?
K1 O5 K2 2_655 4_575 80.22(5) ?
K2 O5 K2 . 4_575 77.81(5) ?
C1 O5 K1 . 3_666 114.83(13) ?
K1 O5 K1 2_655 3_666 69.59(5) ?
K2 O5 K1 . 3_666 69.41(5) ?
K2 O5 K1 4_575 3_666 116.84(6) ?
C1 C2 H21 . . 105.9(19) ?
P C2 H21 . . 113.9(19) ?
C1 C2 H22 . . 108.3(18) ?
P C2 H22 . . 107.3(17) ?
H21 C2 H22 . . 109.(3) ?
O2 K1 O1 4_565 2_646 138.76(6) ?
O2 K1 O1 4_565 3_666 99.56(6) ?
O1 K1 O1 2_646 3_666 112.16(7) ?
O2 K1 O5 4_565 2_645 83.53(6) ?
O1 K1 O5 2_646 2_645 84.92(6) ?
O1 K1 O5 3_666 2_645 67.60(6) ?
O2 K1 O2 4_565 . 106.82(6) ?
O1 K1 O2 2_646 . 96.46(6) ?
O1 K1 O2 3_666 . 94.68(6) ?
O5 K1 O2 2_645 . 161.09(5) ?
O2 K1 O5 4_565 3_666 162.57(5) ?
O1 K1 O5 2_646 3_666 58.09(5) ?
O1 K1 O5 3_666 3_666 64.43(5) ?
O5 K1 O5 2_645 3_666 95.66(6) ?
O2 K1 O5 . 3_666 69.66(5) ?
O4 K2 O5 2_755 . 102.00(6) ?
O4 K2 O3 2_755 2_756 87.26(6) ?
O5 K2 O3 . 2_756 167.68(5) ?
O4 K2 O4 2_755 3_766 131.04(6) ?
O5 K2 O4 . 3_766 91.18(6) ?
O3 K2 O4 2_756 3_766 76.56(6) ?
O4 K2 O5 2_755 4_576 117.59(6) ?
O5 K2 O5 . 4_576 112.13(7) ?
O3 K2 O5 2_756 4_576 69.51(6) ?
O4 K2 O5 3_766 4_576 99.54(6) ?
O4 K2 O1 2_755 4_575 70.28(5) ?
O5 K2 O1 . 4_575 64.34(5) ?
O3 K2 O1 2_756 4_575 127.21(5) ?
O4 K2 O1 3_766 4_575 152.27(5) ?
O5 K2 O1 4_576 4_575 79.59(6) ?
O4 K2 O3 2_755 3_766 74.22(6) ?
O5 K2 O3 . 3_766 66.99(5) ?
O3 K2 O3 2_756 3_766 108.57(6) ?
O4 K2 O3 3_766 3_766 68.15(6) ?
O5 K2 O3 4_576 3_766 167.41(5) ?
O1 K2 O3 4_575 3_766 109.91(6) ?
O4 K2 O1 2_755 . 162.35(5) ?
O5 K2 O1 . . 66.43(6) ?
O3 K2 O1 2_756 . 106.33(6) ?
O4 K2 O1 3_766 . 64.61(5) ?
O5 K2 O1 4_576 . 59.56(5) ?
O1 K2 O1 4_575 . 92.30(6) ?
O3 K2 O1 3_766 . 110.66(5) ?

loop_
_geom_bond_atom_site_label_1
_geom_bond_atom_site_label_2
_geom_bond_site_symmetry_2
_geom_bond_distance
_geom_bond_publ_flag
P O1 . 1.511(2) no
P O2 . 1.497(2) no
P O3 . 1.592(2) no
P C2 . 1.824(2) no
C1 C2 . 1.509(3) no
O4 C1 . 1.274(2) no
O5 C1 . 1.255(2) no
K2 O3 3_766 2.965(2) yes
K2 O4 3_766 2.777(2) yes
K1 O2 4_565 2.660(2) yes
K1 O2 . 2.814(2) yes
K1 O1 2_646 2.694(2) yes
K1 O1 3_666 2.721(2) yes
K1 O5 2_645 2.745(2) yes
K1 O5 3_666 3.428(2) yes
K2 O4 2_755 2.710(2) yes
K2 O1 . 3.275(2) yes
K2 O3 2_756 2.760(2) yes
K2 O5 4_576 2.787(2) yes
K2 O5 . 2.756(2) yes
K2 O1 4_575 2.947(2) yes
O1 K1 3_666 2.721(2) ?
O1 K2 4_576 2.947(2) ?
O2 K1 4_566 2.660(2) ?
O3 O4 3_766 2.551(2) ?
O3 K2 2_746 2.760(2) ?
O3 K2 3_766 2.965(2) ?
O3 H3 . 0.91(5) ?
O4 K2 2_745 2.710(2) ?
O4 K2 3_766 2.777(2) ?
O5 K1 2_655 2.745(2) ?
O5 K2 4_575 2.787(2) ?
O5 K1 3_666 3.428(2) ?
C1 K2 . 3.335(2) ?
C2 K1 . 3.446(2) ?
C2 H21 . 0.89(3) ?
C2 H22 . 0.98(3) ?

loop_
_geom_torsion_atom_site_label_1
_geom_torsion_atom_site_label_2
_geom_torsion_atom_site_label_3
_geom_torsion_atom_site_label_4
_geom_torsion
_geom_torsion_publ_flag
O1 P C2 C1 54.0(2) no
O2 P C2 C1 -177.6(2) no
O3 P C2 C1 -62.0(2) no
O4 C1 C2 P 86.7(2) no
O5 C1 C2 P -90.4(2) no
